data_4343727
loop_
_publ_author_name
'Weakley, T.J.R.'
'Finke, R.G.'

_publ_section_title
;
 Single-crystal X-ray structures of the polyoxotungstate salts K8.3 Na1.7
 (Cu4 (H2 O)2 (P W9 O34)2) * 24(H2 O) and Na14 Cu (Cu4 (H2 O)2 (P2 W15
 O56)2) * 53(H2 O)
;
_journal_name_full 'Inorganic Chemistry'
_journal_page_first 1235
_journal_page_last 1241
_journal_volume 29
_journal_year 1990
_chemical_formula_sum 'Cu4 K6 O93.9992 P2 W18'
_chemical_name_systematic 'K8.3 Na1.7 (Cu4 (H2 O)2 (P W9 O34)2) (H2 O)24'
_space_group_IT_number 2
_symmetry_space_group_name_Hall '-P 1'
_symmetry_space_group_name_H-M 'P -1'
_cell_angle_alpha 108.64
_cell_angle_beta 98.47
_cell_angle_gamma 82.42
_cell_formula_units_Z 1
_cell_length_a 12.369
_cell_length_b 16.957
_cell_length_c 11.736
_cell_volume 2297.495
_citation_journal_id_ASTM INOCAJ
_cod_data_source_file Weakley_INOCAJ_1990_1440.cif
_cod_data_source_block Cu4K6O93.9992P2W18
_cod_database_code 4343727

loop_
_symmetry_equiv_pos_as_xyz
x,y,z
-x,-y,-z

loop_
_atom_site_label
_atom_site_type_symbol
_atom_site_fract_x
_atom_site_fract_y
_atom_site_fract_z
_atom_site_occupancy
_atom_site_U_iso_or_equiv
O22 O-2 0.1901 0.3933 0.3948 1 0.0
O13 O-2 0.1765 0.3242 0.1577 1 0.0
O9 O-2 0.4366 0.4053 -0.031 1 0.0
O30 O-2 0.322 0.473 0.5849 1 0.0
O19 O-2 0.382 0.3424 0.2599 1 0.0
O16 O-2 0.6415 0.1139 0.3258 1 0.0
W1 W+6 0.2732 0.22737 0.11081 1 0.0
O49 O-2 0.78 0.2151 0.8171 0.8333 0.0
O10 O-2 0.2504 0.2012 0.252 1 0.0
W6 W+6 0.48222 0.27981 0.06222 1 0.0
W4 W+6 0.21459 0.43573 0.2693 1 0.0
W3 W+6 0.52862 0.1114 0.20164 1 0.0
O15 O-2 0.3957 0.1842 0.5412 1 0.0
O47 O-2 0.2631 -0.0113 0.0401 0.8333 0.0
O17 O-2 0.6181 0.1509 0.121 1 0.0
O40 O-2 0.1076 0.4812 0.9638 0.8333 0.0
O3 O-2 0.5329 0.0087 0.1248 1 0.0
O18 O-2 0.3411 0.28 0.025 1 0.0
O5 O-2 0.1304 0.4208 0.6288 1 0.0
W5 W+6 0.24252 0.38335 0.55132 1 0.0
O4 O-2 0.0912 0.4895 0.2487 1 0.0
O41 O-2 0.9858 0.3164 0.987 0.8333 0.0
O27 O-2 0.2839 0.4388 0.1365 1 0.0
O31 O-2 0.5373 0.3757 0.6589 1 0.0
O6 O-2 0.519 0.2568 0.7643 1 0.0
O35 O-2 0.0934 0.5817 0.5361 1 0.0
O8 O-2 0.7732 0.246 0.0768 1 0.0
W9 W+6 0.42754 0.37928 0.09679 1 0.0
W2 W+6 0.30224 0.17488 0.39637 1 0.0
O14 O-2 0.2092 0.2643 0.4759 1 0.0
O11 O-2 0.4055 0.1585 0.1183 1 0.0
O36 O-2 0.0197 0.3661 0.7819 1 0.0
O1 O-2 0.191 0.1627 -0.0033 1 0.0
O26 O-2 0.553 0.302 0.0978 1 0.0
O28 O-2 0.5093 0.4181 0.4365 1 0.0
O38 O-2 0.0033 0.2827 0.2948 0.8333 0.0
O46 O-2 0.6658 0.0815 0.7556 0.8333 0.0
O12 O-2 0.4264 0.1246 0.3136 1 0.0
Cu2 Cu+2 0.2837 0.5771 0.5445 1 0.0
Cu1 Cu+2 0.4871 0.5226 0.3813 1 0.0
K1 K+1 0.4923 0.1519 0.8914 1 0.0
O37 O-2 0.3084 0.52 0.8615 1 0.0
O2 O-2 0.2297 0.0911 0.3832 1 0.0
O33 O-2 0.2912 0.6379 0.717 1 0.0
O45 O-2 0.3373 0.0942 0.6929 0.8333 0.0
O21 O-2 0.5568 0.2652 0.3213 1 0.0
O20 O-2 0.4024 0.3056 0.4511 1 0.0
W7 W+6 0.70853 0.21447 0.44053 1 0.0
O42 O-2 0.8175 0.3453 0.7525 0.8333 0.0
W8 W+6 0.68298 0.26216 0.18083 1 0.0
O24 O-2 0.597 0.2191 0.5392 1 0.0
O48 O-2 0.8781 -0.0023 0.5001 0.8333 0.0
O7 O-2 0.8158 0.165 0.5063 1 0.0
O34 O-2 0.5076 0.5419 0.7836 1 0.0
P1 P+5 0.4639 0.3337 0.3679 1 0.0
K3 K+1 0.8934 0.4148 0.2023 1 0.0
O43 O-2 0.1297 0.1351 0.7349 0.8333 0.0
O32 O-2 0.7292 0.3221 0.5036 1 0.0
O29 O-2 0.2982 0.5122 0.3776 1 0.0
K2 K+1 0.642 0.401 0.8933 1 0.0
O39 O-2 0.2186 0.2879 0.8067 0.8333 0.0
O44 O-2 0.5879 0.037 0.5094 0.8333 0.0
O23 O-2 0.3387 0.339 0.6627 1 0.0
O25 O-2 0.7645 0.2111 0.2939 1 0.0
